data_4022803
loop_
_publ_author_name
'Ken Tanaka'
'Takeshi Suda'
'Keiichi Noguchi'
'Masao Hirano'

_publ_contact_author_address
;
Department of Applied Chemistry
Graduate School of Engineering
Tokyo University of Agriculture and Technology
Koganei
Tokyo 184-8588
Japan
;
_publ_contact_author_email tanaka-k@cc.tuat.ac.jp
_publ_contact_author_fax +81-42-388-7037
_publ_contact_author_name 'Dr Ken Tanaka'
_publ_contact_author_phone +81-42-388-7037
_publ_section_title
;
 Catalytic [2 + 2 + 2] and Thermal [4 + 2] Cycloaddition
 of 1,2-Bis(arylpropiolyl)benzenes
;
_journal_name_full 'Journal of Organic Chemistry'
_journal_page_first 2243
_journal_page_last 2246
_journal_paper_doi 10.1021/jo0624546
_journal_volume 72
_journal_year 2007
_chemical_formula_moiety 'C37 H27 Br O4'
_chemical_formula_sum 'C37 H27 Br O4'
_chemical_formula_weight 615.50
_space_group_IT_number 4
_symmetry_cell_setting monoclinic
_symmetry_Int_Tables_number 4
_symmetry_space_group_name_Hall 'P 2yb'
_symmetry_space_group_name_H-M 'P 1 21 1'
_atom_sites_solution_hydrogens difmap
_atom_sites_solution_primary direct
_atom_sites_solution_secondary difmap
_audit_creation_date 2006-10-20
_audit_creation_method SHELXL-97
_cell_angle_alpha 90.00
_cell_angle_beta 98.539(3)
_cell_angle_gamma 90.00
_cell_formula_units_Z 4
_cell_length_a 13.8942(7)
_cell_length_b 8.4501(4)
_cell_length_c 25.2995(13)
_cell_measurement_reflns_used 45026
_cell_measurement_temperature 193
_cell_measurement_theta_max 68.2
_cell_measurement_theta_min 3.2
_cell_volume 2937.4(3)
_computing_cell_refinement PROCESS-AUTO
_computing_data_collection PROCESS-AUTO
_computing_data_reduction CrystalStructure
_computing_publication_material 'SHELXL-97 (Sheldrick, 1997)'
_computing_structure_refinement 'SHELXL-97 (Sheldrick, 1997)'
_computing_structure_solution SIR92
_diffrn_ambient_temperature 193
_diffrn_detector_area_resol_mean 10.00
_diffrn_measured_fraction_theta_full 0.999
_diffrn_measured_fraction_theta_max 0.999
_diffrn_measurement_device_type 'Rigaku RAXIS-RAPID'
_diffrn_measurement_method \w
_diffrn_radiation_monochromator graphite
_diffrn_radiation_source 'rotaing anode'
_diffrn_radiation_type CuK\a
_diffrn_radiation_wavelength 1.54187
_diffrn_reflns_av_R_equivalents 0.0296
_diffrn_reflns_av_sigmaI/netI 0.0319
_diffrn_reflns_limit_h_max 16
_diffrn_reflns_limit_h_min -16
_diffrn_reflns_limit_k_max 10
_diffrn_reflns_limit_k_min -10
_diffrn_reflns_limit_l_max 30
_diffrn_reflns_limit_l_min -30
_diffrn_reflns_number 55913
_diffrn_reflns_theta_full 68.20
_diffrn_reflns_theta_max 68.20
_diffrn_reflns_theta_min 3.22
_exptl_absorpt_coefficient_mu 2.228
_exptl_absorpt_correction_T_max 0.978
_exptl_absorpt_correction_T_min 0.689
_exptl_absorpt_correction_type numerical
_exptl_absorpt_process_details
;
    Higashi, T. (1999). Program for Absorption Correction.
    Rigaku Corporation, Tokyo, Japan.
;
_exptl_crystal_colour yellow
_exptl_crystal_density_diffrn 1.392
_exptl_crystal_density_method 'not measured'
_exptl_crystal_description platelet
_exptl_crystal_F_000 1264
_exptl_crystal_size_max 0.20
_exptl_crystal_size_mid 0.10
_exptl_crystal_size_min 0.01
_refine_diff_density_max 0.911
_refine_diff_density_min -1.108
_refine_diff_density_rms 0.063
_refine_ls_abs_structure_details 'Flack H D (1983), Acta Cryst. A39, 876-881. 4863 Friedel Pairs'
_refine_ls_abs_structure_Flack 0.03(3)
_refine_ls_extinction_method none
_refine_ls_goodness_of_fit_ref 1.035
_refine_ls_hydrogen_treatment constr
_refine_ls_matrix_type full
_refine_ls_number_parameters 802
_refine_ls_number_reflns 10634
_refine_ls_number_restraints 163
_refine_ls_restrained_S_all 1.030
_refine_ls_R_factor_all 0.1011
_refine_ls_R_factor_gt 0.0695
_refine_ls_shift/su_max 0.047
_refine_ls_shift/su_mean 0.001
_refine_ls_structure_factor_coef Fsqd
_refine_ls_weighting_details 'calc w=1/[\s^2^(Fo^2^)+(0.1262P)^2^+2.3874P] where P=(Fo^2^+2Fc^2^)/3'
_refine_ls_weighting_scheme calc
_refine_ls_wR_factor_gt 0.2001
_refine_ls_wR_factor_ref 0.2333
_reflns_number_gt 7221
_reflns_number_total 10634
_reflns_threshold_expression >2sigma(I)
_cod_data_source_file jo0624546si20061201_110211.cif
_cod_data_source_block I
_cod_original_sg_symbol_H-M 'P 21'
_cod_database_code 4022803

loop_
_symmetry_equiv_pos_as_xyz
'x, y, z'
'-x, y+1/2, -z'

loop_
_atom_site_label
_atom_site_type_symbol
_atom_site_fract_x
_atom_site_fract_y
_atom_site_fract_z
_atom_site_U_iso_or_equiv
_atom_site_adp_type
_atom_site_occupancy
_atom_site_symmetry_multiplicity
_atom_site_calc_flag
_atom_site_refinement_flags
_atom_site_disorder_assembly
_atom_site_disorder_group
Br1 Br 1.06786(8) 0.49971(19) 0.59979(4) 0.1376(5) Uani 1 1 d . . .
Br2 Br 0.55676(6) -0.0057(2) 0.59471(4) 0.1411(6) Uani 1 1 d . . .
O1 O 0.8176(3) 0.4778(6) 0.09610(14) 0.0581(10) Uani 1 1 d . . .
O2 O 0.6360(3) 0.0925(5) 0.19739(17) 0.0662(11) Uani 1 1 d . . .
O3 O 0.7503(3) 0.5740(6) 0.36974(14) 0.0640(11) Uani 1 1 d . . .
O4 O 0.6772(4) 0.7335(7) 0.42152(16) 0.0815(14) Uani 1 1 d . . .
O5 O 0.3209(3) 0.0176(6) 0.09315(15) 0.0624(11) Uani 1 1 d . A .
O6 O 0.1296(4) 0.3944(5) 0.19326(17) 0.0730(13) Uani 1 1 d . . .
O7 O 0.2410(3) -0.0922(6) 0.36456(15) 0.0702(12) Uani 1 1 d . . .
O8 O 0.1721(4) -0.2723(8) 0.4129(2) 0.1023(19) Uani 1 1 d . . .
C1 C 0.6975(4) 0.5446(7) 0.27487(19) 0.0491(13) Uani 1 1 d . . .
C2 C 0.7496(4) 0.6544(7) 0.24717(19) 0.0488(13) Uani 1 1 d . . .
C3 C 0.7698(4) 0.6149(7) 0.1962(2) 0.0497(13) Uani 1 1 d . . .
C4 C 0.7353(4) 0.4742(8) 0.17322(18) 0.0478(12) Uani 1 1 d . . .
C5 C 0.6858(4) 0.3621(7) 0.2015(2) 0.0454(12) Uani 1 1 d . . .
C6 C 0.6685(4) 0.3968(7) 0.2536(2) 0.0503(13) Uani 1 1 d . . .
C7 C 0.7491(4) 0.4299(7) 0.1175(2) 0.0471(13) Uani 1 1 d . . .
C8 C 0.6732(4) 0.3300(7) 0.08710(19) 0.0471(12) Uani 1 1 d . . .
C9 C 0.6211(4) 0.2256(7) 0.1152(2) 0.0523(13) Uani 1 1 d . . .
C10 C 0.6476(4) 0.2141(7) 0.1736(2) 0.0517(13) Uani 1 1 d . . .
C11 C 0.6524(4) 0.3377(8) 0.0315(2) 0.0572(14) Uani 1 1 d . . .
H11 H 0.6899 0.4037 0.0120 0.069 Uiso 1 1 calc R . .
C12 C 0.5768(5) 0.2487(8) 0.0050(2) 0.0691(18) Uani 1 1 d . . .
H12 H 0.5604 0.2573 -0.0327 0.083 Uiso 1 1 calc R . .
C13 C 0.5247(5) 0.1473(10) 0.0328(3) 0.0747(19) Uani 1 1 d . . .
H13 H 0.4724 0.0877 0.0142 0.090 Uiso 1 1 calc R . .
C14 C 0.5479(4) 0.1317(9) 0.0874(3) 0.0673(17) Uani 1 1 d . . .
H14 H 0.5142 0.0572 0.1060 0.081 Uiso 1 1 calc R . .
C15 C 0.6692(4) 0.5957(9) 0.3273(2) 0.0599(16) Uani 1 1 d . . .
H15A H 0.6497 0.7086 0.3253 0.072 Uiso 1 1 calc R . .
H15B H 0.6129 0.5326 0.3350 0.072 Uiso 1 1 calc R . .
C16 C 0.7442(5) 0.6507(9) 0.4164(2) 0.0670(17) Uani 1 1 d . . .
C17 C 0.8259(5) 0.6142(9) 0.4592(2) 0.0683(17) Uani 1 1 d U . .
C18 C 0.8227(6) 0.6766(9) 0.5093(2) 0.0731(19) Uani 1 1 d . . .
H18 H 0.7708 0.7446 0.5150 0.088 Uiso 1 1 calc R . .
C19 C 0.8958(6) 0.6399(10) 0.5515(3) 0.083(2) Uani 1 1 d . . .
H19 H 0.8939 0.6815 0.5862 0.100 Uiso 1 1 calc R . .
C20 C 0.9691(6) 0.5441(13) 0.5421(3) 0.102(3) Uani 1 1 d U . .
C21 C 0.9738(7) 0.486(2) 0.4930(4) 0.155(5) Uani 1 1 d U . .
H21 H 1.0281 0.4241 0.4869 0.186 Uiso 1 1 calc R . .
C22 C 0.8984(6) 0.5176(15) 0.4506(3) 0.119(4) Uani 1 1 d U . .
H22 H 0.8990 0.4709 0.4165 0.143 Uiso 1 1 calc R . .
C23 C 0.7779(5) 0.8140(8) 0.2718(2) 0.0644(16) Uani 1 1 d . . .
H23A H 0.8106 0.7992 0.3086 0.077 Uiso 1 1 calc R . .
H23B H 0.7193 0.8784 0.2721 0.077 Uiso 1 1 calc R . .
H23C H 0.8219 0.8676 0.2508 0.077 Uiso 1 1 calc R . .
C24 C 0.8174(4) 0.7394(8) 0.1650(2) 0.0599(15) Uani 1 1 d . . .
C25 C 0.9166(5) 0.7645(10) 0.1736(3) 0.075(2) Uani 1 1 d . . .
C26 C 0.9562(6) 0.8862(9) 0.1417(3) 0.079(2) Uani 1 1 d . . .
H26 H 1.0240 0.9074 0.1459 0.094 Uiso 1 1 calc R . .
C27 C 0.8937(7) 0.9658(10) 0.1069(3) 0.087(2) Uani 1 1 d . . .
H27 H 0.9205 1.0431 0.0860 0.105 Uiso 1 1 calc R . .
C28 C 0.7968(7) 0.9487(9) 0.0979(3) 0.088(2) Uani 1 1 d . . .
H28 H 0.7569 1.0138 0.0731 0.105 Uiso 1 1 calc R . .
C29 C 0.7572(6) 0.8310(8) 0.1268(2) 0.0738(19) Uani 1 1 d . . .
H29 H 0.6891 0.8122 0.1207 0.089 Uiso 1 1 calc R . .
C30 C 0.9810(5) 0.6708(11) 0.2125(3) 0.087(2) Uani 1 1 d . . .
H30A H 1.0489 0.6912 0.2082 0.105 Uiso 1 1 calc R . .
H30B H 0.9665 0.5581 0.2067 0.105 Uiso 1 1 calc R . .
H30C H 0.9709 0.7003 0.2487 0.105 Uiso 1 1 calc R . .
C31 C 0.6240(4) 0.2765(7) 0.2861(2) 0.0567(14) Uani 1 1 d . . .
C32 C 0.5271(4) 0.2383(7) 0.2784(2) 0.0638(15) Uani 1 1 d . . .
C33 C 0.4935(6) 0.1154(8) 0.3091(3) 0.077(2) Uani 1 1 d . . .
H33 H 0.4260 0.0914 0.3047 0.093 Uiso 1 1 calc R . .
C34 C 0.5571(6) 0.0302(9) 0.3454(3) 0.081(2) Uani 1 1 d . . .
H34 H 0.5346 -0.0579 0.3634 0.098 Uiso 1 1 calc R . .
C35 C 0.6542(5) 0.0740(8) 0.3552(2) 0.0716(18) Uani 1 1 d . . .
H35 H 0.6974 0.0213 0.3822 0.086 Uiso 1 1 calc R . .
C36 C 0.6883(5) 0.1934(7) 0.3260(2) 0.0650(16) Uani 1 1 d . . .
H36 H 0.7553 0.2210 0.3324 0.078 Uiso 1 1 calc R . .
C37 C 0.4567(5) 0.3229(10) 0.2379(3) 0.089(2) Uani 1 1 d . . .
H37A H 0.3902 0.3014 0.2444 0.107 Uiso 1 1 calc R . .
H37B H 0.4646 0.2861 0.2020 0.107 Uiso 1 1 calc R . .
H37C H 0.4692 0.4370 0.2405 0.107 Uiso 1 1 calc R . .
C38 C 0.1940(4) -0.0615(7) 0.2697(2) 0.0557(14) Uani 1 1 d . . .
C39 C 0.2528(4) -0.1584(8) 0.2438(2) 0.0578(15) Uani 1 1 d . A .
C40 C 0.2769(4) -0.1179(8) 0.1938(2) 0.0548(14) Uani 1 1 d . . .
C41 C 0.2380(4) 0.0259(7) 0.16953(19) 0.0478(12) Uani 1 1 d . A .
C42 C 0.1831(4) 0.1234(7) 0.1971(2) 0.0512(13) Uani 1 1 d . . .
C43 C 0.1612(4) 0.0851(8) 0.2473(2) 0.0524(14) Uani 1 1 d . A .
C44 C 0.2530(4) 0.0655(7) 0.1134(2) 0.0513(14) Uani 1 1 d . . .
C45 C 0.1731(4) 0.1630(7) 0.0828(2) 0.0520(13) Uani 1 1 d . A .
C46 C 0.1175(4) 0.2607(7) 0.1104(2) 0.0530(13) Uani 1 1 d . . .
C47 C 0.1418(4) 0.2726(8) 0.1695(2) 0.0552(14) Uani 1 1 d . A .
C48 C 0.1544(5) 0.1511(8) 0.0274(2) 0.0617(15) Uani 1 1 d . . .
H48 H 0.1941 0.0866 0.0087 0.074 Uiso 1 1 calc R A .
C49 C 0.0768(5) 0.2349(9) -0.0002(2) 0.0717(19) Uani 1 1 d . A .
H49 H 0.0616 0.2247 -0.0379 0.086 Uiso 1 1 calc R . .
C50 C 0.0219(5) 0.3327(9) 0.0270(3) 0.0731(19) Uani 1 1 d . . .
H50 H -0.0308 0.3899 0.0077 0.088 Uiso 1 1 calc R A .
C51 C 0.0420(4) 0.3496(8) 0.0823(3) 0.0633(16) Uani 1 1 d . A .
H51 H 0.0051 0.4202 0.1006 0.076 Uiso 1 1 calc R . .
C52 C 0.1609(5) -0.1134(8) 0.3210(2) 0.0639(16) Uani 1 1 d . . .
H52A H 0.1042 -0.0496 0.3277 0.077 Uiso 1 1 calc R . .
H52B H 0.1411 -0.2261 0.3185 0.077 Uiso 1 1 calc R . .
C53 C 0.2343(6) -0.1742(11) 0.4095(3) 0.077(2) Uani 1 1 d . . .
C54 C 0.3139(5) -0.1324(10) 0.4525(2) 0.0723(18) Uani 1 1 d U . .
C55 C 0.3135(6) -0.1959(10) 0.5036(2) 0.080(2) Uani 1 1 d . . .
H55 H 0.2622 -0.2646 0.5098 0.096 Uiso 1 1 calc R . .
C56 C 0.3858(6) -0.1608(11) 0.5449(3) 0.087(2) Uani 1 1 d . . .
H56 H 0.3852 -0.2076 0.5790 0.105 Uiso 1 1 calc R . .
C57 C 0.4600(6) -0.0570(13) 0.5371(3) 0.097(3) Uani 1 1 d U . .
C58 C 0.4586(5) 0.0116(15) 0.4879(3) 0.112(3) Uani 1 1 d U . .
H58 H 0.5081 0.0850 0.4826 0.134 Uiso 1 1 calc R . .
C59 C 0.3869(5) -0.0237(14) 0.4461(3) 0.099(3) Uani 1 1 d U . .
H59 H 0.3870 0.0265 0.4125 0.119 Uiso 1 1 calc R . .
C60 C 0.2883(5) -0.3136(9) 0.2687(3) 0.0740(19) Uani 1 1 d . . .
H60A H 0.2713 -0.3207 0.3049 0.089 Uiso 1 1 calc R A .
H60B H 0.3592 -0.3202 0.2705 0.089 Uiso 1 1 calc R . .
H60C H 0.2577 -0.4010 0.2470 0.089 Uiso 1 1 calc R . .
C61A C 0.3421(4) -0.2140(11) 0.1674(4) 0.057(3) Uani 0.678(12) 1 d PGU A 1
C62A C 0.3027(5) -0.3230(11) 0.1290(4) 0.064(3) Uani 0.678(12) 1 d PGDU A 1
C63A C 0.3633(7) -0.4268(11) 0.1069(4) 0.092(4) Uani 0.678(12) 1 d PGU A 1
H63A H 0.3363 -0.5013 0.0807 0.111 Uiso 0.678(12) 1 calc PR A 1
C64A C 0.4633(7) -0.4216(12) 0.1231(4) 0.110(5) Uani 0.678(12) 1 d PGU A 1
H64A H 0.5047 -0.4925 0.1079 0.132 Uiso 0.678(12) 1 calc PR A 1
C65A C 0.5027(4) -0.3126(13) 0.1614(4) 0.097(4) Uani 0.678(12) 1 d PGU A 1
H65A H 0.5711 -0.3090 0.1725 0.116 Uiso 0.678(12) 1 calc PR A 1
C66A C 0.4421(5) -0.2088(12) 0.1836(4) 0.073(3) Uani 0.678(12) 1 d PGU A 1
H66A H 0.4691 -0.1343 0.2098 0.087 Uiso 0.678(12) 1 calc PR A 1
C67A C 0.1945(6) -0.3243(13) 0.1079(4) 0.076(3) Uani 0.678(12) 1 d PDU A 1
H67A H 0.1805 -0.4082 0.0811 0.113 Uiso 0.678(12) 1 calc PR A 1
H67B H 0.1755 -0.2218 0.0915 0.113 Uiso 0.678(12) 1 calc PR A 1
H67C H 0.1578 -0.3438 0.1374 0.113 Uiso 0.678(12) 1 calc PR A 1
C61B C 0.3165(12) -0.252(2) 0.1604(9) 0.057(5) Uani 0.322(12) 1 d PGU A 2
C66B C 0.2586(9) -0.345(2) 0.1231(8) 0.056(5) Uani 0.322(12) 1 d PGU A 2
H66B H 0.1901 -0.3301 0.1170 0.067 Uiso 0.322(12) 1 calc PR A 2
C65B C 0.3010(12) -0.4597(19) 0.0946(6) 0.073(6) Uani 0.322(12) 1 d PGU A 2
H65B H 0.2615 -0.5233 0.0691 0.088 Uiso 0.322(12) 1 calc PR A 2
C64B C 0.4013(12) -0.4814(18) 0.1035(6) 0.066(5) Uani 0.322(12) 1 d PGU A 2
H64B H 0.4303 -0.5598 0.0840 0.079 Uiso 0.322(12) 1 calc PR A 2
C63B C 0.4592(9) -0.3883(19) 0.1408(7) 0.067(5) Uani 0.322(12) 1 d PGU A 2
H63B H 0.5277 -0.4032 0.1469 0.080 Uiso 0.322(12) 1 calc PR A 2
C62B C 0.4168(11) -0.2736(19) 0.1693(7) 0.059(5) Uani 0.322(12) 1 d PGDU A 2
C67B C 0.4842(13) -0.185(3) 0.2106(8) 0.072(6) Uani 0.322(12) 1 d PDU A 2
H67D H 0.4470 -0.1081 0.2283 0.107 Uiso 0.322(12) 1 calc PR A 2
H67E H 0.5331 -0.1295 0.1934 0.107 Uiso 0.322(12) 1 calc PR A 2
H67F H 0.5166 -0.2596 0.2371 0.107 Uiso 0.322(12) 1 calc PR A 2
C68 C 0.0896(5) 0.1849(9) 0.2728(2) 0.0725(18) Uani 1 1 d . . .
C69 C 0.1218(6) 0.2913(9) 0.3105(3) 0.0776(19) Uani 1 1 d . A .
C70 C 0.0523(6) 0.3945(11) 0.3329(3) 0.090(3) Uani 1 1 d . . .
H70 H 0.0729 0.4704 0.3599 0.109 Uiso 1 1 calc R A .
C71 C -0.0421(8) 0.3746(11) 0.3129(3) 0.099(3) Uani 1 1 d . A .
H71 H -0.0882 0.4400 0.3266 0.119 Uiso 1 1 calc R . .
C72 C -0.0777(6) 0.2640(11) 0.2730(3) 0.093(2) Uani 1 1 d . . .
H72 H -0.1456 0.2569 0.2607 0.112 Uiso 1 1 calc R A .
C73 C -0.0143(5) 0.1669(9) 0.2521(3) 0.0730(19) Uani 1 1 d . A .
H73 H -0.0365 0.0910 0.2253 0.088 Uiso 1 1 calc R . .
C74 C 0.2220(5) 0.3080(9) 0.3311(3) 0.080(2) Uani 1 1 d . . .
H74A H 0.2301 0.3912 0.3584 0.096 Uiso 1 1 calc R A .
H74B H 0.2581 0.3366 0.3020 0.096 Uiso 1 1 calc R . .
H74C H 0.2470 0.2077 0.3470 0.096 Uiso 1 1 calc R . .

loop_
_atom_site_aniso_label
_atom_site_aniso_U_11
_atom_site_aniso_U_22
_atom_site_aniso_U_33
_atom_site_aniso_U_23
_atom_site_aniso_U_13
_atom_site_aniso_U_12
Br1 0.1218(7) 0.2012(14) 0.0779(5) -0.0475(8) -0.0242(5) 0.0370(9)
Br2 0.0811(5) 0.2514(17) 0.0867(6) 0.0609(9) -0.0008(4) -0.0028(8)
O1 0.058(2) 0.069(3) 0.0491(19) -0.008(2) 0.0139(16) -0.001(2)
O2 0.080(3) 0.055(3) 0.065(2) 0.002(2) 0.018(2) -0.003(2)
O3 0.079(3) 0.072(3) 0.0396(18) -0.0072(19) 0.0075(18) 0.010(2)
O4 0.116(4) 0.079(3) 0.052(2) -0.002(2) 0.020(2) 0.030(3)
O5 0.054(2) 0.077(3) 0.059(2) 0.006(2) 0.0186(17) 0.016(2)
O6 0.109(4) 0.053(3) 0.064(2) 0.002(2) 0.036(3) 0.010(3)
O7 0.089(3) 0.075(3) 0.050(2) 0.020(2) 0.021(2) 0.003(2)
O8 0.123(4) 0.104(4) 0.082(3) 0.034(3) 0.019(3) -0.032(4)
C1 0.055(3) 0.053(3) 0.040(2) -0.001(2) 0.007(2) 0.003(3)
C2 0.050(3) 0.056(3) 0.040(2) -0.005(2) 0.006(2) 0.006(3)
C3 0.046(3) 0.059(4) 0.043(3) -0.004(3) 0.004(2) -0.003(3)
C4 0.048(3) 0.054(3) 0.041(2) -0.008(3) 0.007(2) 0.003(3)
C5 0.044(3) 0.047(3) 0.046(3) 0.001(2) 0.007(2) 0.003(2)
C6 0.055(3) 0.052(3) 0.043(3) 0.006(2) 0.008(2) 0.007(3)
C7 0.049(3) 0.047(3) 0.045(3) 0.001(2) 0.008(2) 0.010(2)
C8 0.044(3) 0.053(3) 0.044(3) -0.007(2) 0.007(2) 0.010(2)
C9 0.053(3) 0.050(3) 0.055(3) -0.012(3) 0.009(2) 0.001(3)
C10 0.052(3) 0.046(3) 0.057(3) 0.005(3) 0.009(2) 0.005(3)
C11 0.069(4) 0.059(4) 0.044(3) -0.004(3) 0.008(3) -0.002(3)
C12 0.091(5) 0.063(4) 0.047(3) -0.012(3) -0.009(3) 0.003(4)
C13 0.080(4) 0.077(5) 0.066(4) -0.017(4) 0.006(3) -0.017(4)
C14 0.062(4) 0.066(4) 0.073(4) -0.017(3) 0.008(3) -0.011(3)
C15 0.066(4) 0.076(4) 0.040(3) 0.000(3) 0.013(2) 0.012(3)
C16 0.095(5) 0.061(4) 0.047(3) -0.004(3) 0.018(3) 0.005(4)
C17 0.094(4) 0.072(4) 0.039(3) -0.008(3) 0.010(3) 0.008(4)
C18 0.106(5) 0.068(4) 0.047(3) -0.009(3) 0.018(3) -0.001(4)
C19 0.112(6) 0.089(6) 0.047(3) -0.007(4) 0.009(4) -0.015(5)
C20 0.110(6) 0.130(8) 0.061(4) -0.026(5) -0.001(4) 0.025(6)
C21 0.120(7) 0.246(13) 0.089(5) -0.066(8) -0.013(5) 0.087(8)
C22 0.103(5) 0.190(10) 0.060(4) -0.046(6) -0.001(3) 0.056(7)
C23 0.079(4) 0.059(4) 0.054(3) 0.000(3) 0.006(3) -0.007(3)
C24 0.065(4) 0.060(4) 0.057(3) -0.011(3) 0.017(3) -0.016(3)
C25 0.067(4) 0.097(6) 0.063(4) -0.021(4) 0.017(3) -0.011(4)
C26 0.088(5) 0.075(5) 0.079(4) -0.019(4) 0.032(4) -0.030(4)
C27 0.124(7) 0.069(5) 0.077(5) -0.013(4) 0.041(5) -0.006(5)
C28 0.122(7) 0.067(5) 0.081(5) 0.009(4) 0.039(5) 0.007(5)
C29 0.107(5) 0.060(4) 0.060(4) 0.013(3) 0.028(4) 0.000(4)
C30 0.070(4) 0.104(6) 0.087(5) -0.010(5) 0.011(4) -0.001(5)
C31 0.066(3) 0.048(3) 0.060(3) 0.011(3) 0.026(3) 0.004(3)
C32 0.069(4) 0.057(3) 0.073(4) 0.006(3) 0.035(3) 0.002(3)
C33 0.102(5) 0.059(4) 0.084(4) 0.006(4) 0.053(4) 0.000(4)
C34 0.103(5) 0.061(4) 0.091(5) 0.003(4) 0.049(4) 0.009(4)
C35 0.106(5) 0.059(4) 0.056(3) 0.003(3) 0.031(3) 0.014(4)
C36 0.101(5) 0.050(3) 0.049(3) 0.006(3) 0.028(3) 0.001(3)
C37 0.062(4) 0.078(5) 0.131(7) 0.021(5) 0.029(4) 0.012(4)
C38 0.054(3) 0.060(4) 0.055(3) 0.008(3) 0.013(3) -0.001(3)
C39 0.060(3) 0.058(4) 0.054(3) 0.008(3) 0.005(3) 0.010(3)
C40 0.047(3) 0.064(4) 0.053(3) 0.012(3) 0.005(2) 0.011(3)
C41 0.046(3) 0.052(3) 0.047(3) 0.001(3) 0.008(2) 0.003(3)
C42 0.051(3) 0.055(4) 0.048(3) 0.005(3) 0.009(2) -0.003(3)
C43 0.052(3) 0.060(4) 0.047(3) 0.006(3) 0.016(2) 0.004(3)
C44 0.050(3) 0.059(4) 0.045(3) 0.004(3) 0.007(2) 0.001(3)
C45 0.058(3) 0.045(3) 0.051(3) 0.008(2) 0.003(2) 0.004(3)
C46 0.051(3) 0.051(3) 0.056(3) 0.004(3) 0.007(2) -0.001(3)
C47 0.056(3) 0.053(4) 0.059(3) 0.013(3) 0.017(3) 0.001(3)
C48 0.072(4) 0.058(4) 0.054(3) 0.009(3) 0.002(3) -0.003(3)
C49 0.078(4) 0.075(5) 0.057(3) 0.021(3) -0.008(3) 0.006(4)
C50 0.075(4) 0.062(4) 0.077(4) 0.023(4) -0.006(3) 0.004(4)
C51 0.062(4) 0.054(4) 0.074(4) 0.018(3) 0.010(3) 0.008(3)
C52 0.068(4) 0.066(4) 0.057(3) 0.011(3) 0.008(3) 0.006(3)
C53 0.094(5) 0.089(6) 0.054(3) 0.022(4) 0.027(3) 0.019(5)
C54 0.081(4) 0.085(5) 0.054(3) 0.025(3) 0.020(3) 0.015(3)
C55 0.106(5) 0.080(5) 0.059(4) 0.027(4) 0.031(4) 0.013(4)
C56 0.112(6) 0.097(6) 0.057(4) 0.031(4) 0.023(4) 0.027(5)
C57 0.088(5) 0.147(8) 0.059(4) 0.042(5) 0.015(3) 0.017(5)
C58 0.082(5) 0.169(9) 0.085(5) 0.064(6) 0.017(3) -0.015(5)
C59 0.075(4) 0.153(8) 0.070(4) 0.055(5) 0.011(3) 0.002(5)
C60 0.088(5) 0.073(5) 0.063(4) 0.019(3) 0.017(3) 0.017(4)
C61A 0.051(5) 0.060(7) 0.060(6) 0.019(4) 0.012(4) 0.017(5)
C62A 0.072(6) 0.053(6) 0.074(7) 0.016(4) 0.033(6) 0.013(5)
C63A 0.120(8) 0.084(9) 0.085(8) 0.026(6) 0.055(7) 0.041(8)
C64A 0.122(9) 0.126(12) 0.096(9) 0.036(7) 0.059(8) 0.067(9)
C65A 0.078(7) 0.130(11) 0.091(8) 0.050(7) 0.040(6) 0.060(7)
C66A 0.048(5) 0.105(10) 0.069(7) 0.029(6) 0.022(5) 0.029(6)
C67A 0.079(6) 0.068(6) 0.082(7) -0.008(5) 0.020(5) -0.020(5)
C61B 0.070(9) 0.043(12) 0.057(12) 0.004(8) 0.008(10) 0.000(9)
C66B 0.057(11) 0.049(11) 0.064(11) 0.004(8) 0.015(10) -0.004(10)
C65B 0.093(11) 0.060(12) 0.072(11) -0.006(9) 0.030(10) 0.000(12)
C64B 0.087(12) 0.051(11) 0.070(11) 0.015(8) 0.044(10) 0.011(10)
C63B 0.089(12) 0.044(11) 0.069(12) 0.029(8) 0.019(9) 0.022(9)
C62B 0.073(10) 0.037(10) 0.065(11) 0.019(7) 0.002(8) 0.001(8)
C67B 0.042(10) 0.084(16) 0.091(16) -0.001(11) 0.017(9) 0.004(10)
C68 0.095(5) 0.071(4) 0.052(3) 0.011(3) 0.012(3) -0.004(4)
C69 0.086(5) 0.080(5) 0.064(4) 0.018(4) 0.001(3) -0.011(4)
C70 0.089(5) 0.108(6) 0.084(5) 0.044(5) 0.044(4) 0.041(5)
C71 0.150(8) 0.096(6) 0.055(4) 0.002(4) 0.030(5) 0.032(6)
C72 0.090(5) 0.120(7) 0.075(4) 0.010(5) 0.029(4) 0.026(5)
C73 0.078(4) 0.086(5) 0.060(3) 0.000(3) 0.028(3) 0.012(4)
C74 0.103(6) 0.066(5) 0.072(4) 0.011(4) 0.016(4) -0.001(4)

loop_
_atom_type_symbol
_atom_type_description
_atom_type_scat_dispersion_real
_atom_type_scat_dispersion_imag
_atom_type_scat_source
C C 0.0181 0.0091 'International Tables Vol C Tables 4.2.6.8 and 6.1.1.4'
H H 0.0000 0.0000 'International Tables Vol C Tables 4.2.6.8 and 6.1.1.4'
Br Br -0.6763 1.2805 'International Tables Vol C Tables 4.2.6.8 and 6.1.1.4'
O O 0.0492 0.0322 'International Tables Vol C Tables 4.2.6.8 and 6.1.1.4'

loop_
_geom_angle_atom_site_label_1
_geom_angle_atom_site_label_2
_geom_angle_atom_site_label_3
_geom_angle
C16 O3 C15 116.2(5)
C53 O7 C52 115.7(5)
C6 C1 C2 122.2(5)
C6 C1 C15 119.9(5)
C2 C1 C15 117.8(5)
C3 C2 C1 119.0(5)
C3 C2 C23 121.1(5)
C1 C2 C23 119.8(5)
C4 C3 C2 119.2(5)
C4 C3 C24 121.9(5)
C2 C3 C24 118.3(5)
C3 C4 C5 121.7(4)
C3 C4 C7 121.8(5)
C5 C4 C7 116.5(5)
C6 C5 C4 119.7(5)
C6 C5 C10 121.3(5)
C4 C5 C10 118.9(4)
C1 C6 C5 117.9(5)
C1 C6 C31 121.0(5)
C5 C6 C31 121.0(5)
O1 C7 C8 120.0(5)
O1 C7 C4 123.1(5)
C8 C7 C4 116.8(4)
C11 C8 C9 119.8(5)
C11 C8 C7 121.5(5)
C9 C8 C7 118.7(5)
C14 C9 C8 119.6(5)
C14 C9 C10 121.6(6)
C8 C9 C10 118.7(5)
O2 C10 C9 121.4(6)
O2 C10 C5 122.6(5)
C9 C10 C5 116.0(5)
C12 C11 C8 119.4(6)
C12 C11 H11 120.3
C8 C11 H11 120.3
C11 C12 C13 120.6(6)
C11 C12 H12 119.7
C13 C12 H12 119.7
C14 C13 C12 120.6(6)
C14 C13 H13 119.7
C12 C13 H13 119.7
C13 C14 C9 119.8(7)
C13 C14 H14 120.1
C9 C14 H14 120.1
O3 C15 C1 109.9(4)
O3 C15 H15A 109.7
C1 C15 H15A 109.7
O3 C15 H15B 109.7
C1 C15 H15B 109.7
H15A C15 H15B 108.2
O4 C16 O3 121.7(6)
O4 C16 C17 124.9(6)
O3 C16 C17 113.3(6)
C22 C17 C18 120.6(7)
C22 C17 C16 121.5(6)
C18 C17 C16 117.8(6)
C19 C18 C17 120.0(7)
C19 C18 H18 120.0
C17 C18 H18 120.0
C20 C19 C18 118.9(6)
C20 C19 H19 120.6
C18 C19 H19 120.6
C21 C20 C19 121.4(8)
C21 C20 Br1 120.8(7)
C19 C20 Br1 117.7(5)
C20 C21 C22 120.1(9)
C20 C21 H21 119.9
C22 C21 H21 120.0
C17 C22 C21 119.0(7)
C17 C22 H22 120.5
C21 C22 H22 120.5
C2 C23 H23A 109.5
C2 C23 H23B 109.5
H23A C23 H23B 109.5
C2 C23 H23C 109.5
H23A C23 H23C 109.5
H23B C23 H23C 109.5
C25 C24 C29 120.0(6)
C25 C24 C3 121.6(6)
C29 C24 C3 118.4(5)
C24 C25 C26 118.0(7)
C24 C25 C30 121.4(7)
C26 C25 C30 120.6(7)
C27 C26 C25 117.4(7)
C27 C26 H26 121.3
C25 C26 H26 121.3
C28 C27 C26 126.9(8)
C28 C27 H27 116.6
C26 C27 H27 116.6
C27 C28 C29 116.9(8)
C27 C28 H28 121.5
C29 C28 H28 121.5
C28 C29 C24 120.7(7)
C28 C29 H29 119.7
C24 C29 H29 119.7
C25 C30 H30A 109.5
C25 C30 H30B 109.5
H30A C30 H30B 109.5
C25 C30 H30C 109.5
H30A C30 H30C 109.5
H30B C30 H30C 109.5
C32 C31 C36 118.9(5)
C32 C31 C6 123.9(5)
C36 C31 C6 117.1(5)
C31 C32 C33 119.4(6)
C31 C32 C37 121.0(5)
C33 C32 C37 119.6(6)
C34 C33 C32 121.1(7)
C34 C33 H33 119.4
C32 C33 H33 119.4
C33 C34 C35 119.4(7)
C33 C34 H34 120.3
C35 C34 H34 120.3
C36 C35 C34 120.2(7)
C36 C35 H35 119.9
C34 C35 H35 119.9
C35 C36 C31 120.7(7)
C35 C36 H36 119.6
C31 C36 H36 119.6
C32 C37 H37A 109.5
C32 C37 H37B 109.5
H37A C37 H37B 109.5
C32 C37 H37C 109.5
H37A C37 H37C 109.5
H37B C37 H37C 109.5
C39 C38 C43 120.5(5)
C39 C38 C52 120.8(5)
C43 C38 C52 118.7(5)
C38 C39 C40 121.3(5)
C38 C39 C60 119.7(5)
C40 C39 C60 118.9(6)
C39 C40 C41 118.0(5)
C39 C40 C61A 122.0(7)
C41 C40 C61A 119.9(6)
C39 C40 C61B 117.6(10)
C41 C40 C61B 121.7(10)
C42 C41 C40 119.5(5)
C42 C41 C44 120.6(5)
C40 C41 C44 119.9(5)
C43 C42 C41 122.4(6)
C43 C42 C47 119.9(5)
C41 C42 C47 117.6(5)
C42 C43 C38 118.1(5)
C42 C43 C68 120.4(5)
C38 C43 C68 120.7(5)
O5 C44 C45 121.8(5)
O5 C44 C41 123.6(5)
C45 C44 C41 114.5(4)
C46 C45 C48 121.0(5)
C46 C45 C44 119.4(5)
C48 C45 C44 119.6(5)
C45 C46 C51 119.8(5)
C45 C46 C47 119.0(5)
C51 C46 C47 121.2(5)
O6 C47 C46 121.8(6)
O6 C47 C42 123.2(5)
C46 C47 C42 115.0(5)
C49 C48 C45 119.0(6)
C49 C48 H48 120.5
C45 C48 H48 120.5
C48 C49 C50 120.1(6)
C48 C49 H49 120.0
C50 C49 H49 120.0
C49 C50 C51 121.4(6)
C49 C50 H50 119.3
C51 C50 H50 119.3
C50 C51 C46 118.7(6)
C50 C51 H51 120.6
C46 C51 H51 120.6
O7 C52 C38 108.6(5)
O7 C52 H52A 110.0
C38 C52 H52A 110.0
O7 C52 H52B 110.0
C38 C52 H52B 110.0
H52A C52 H52B 108.4
O8 C53 O7 123.5(7)
O8 C53 C54 125.2(6)
O7 C53 C54 111.2(7)
C59 C54 C55 117.4(7)
C59 C54 C53 123.4(6)
C55 C54 C53 119.0(7)
C56 C55 C54 121.2(7)
C56 C55 H55 119.4
C54 C55 H55 119.4
C55 C56 C57 120.3(6)
C55 C56 H56 119.9
C57 C56 H56 119.9
C58 C57 C56 119.0(8)
C58 C57 Br2 121.2(7)
C56 C57 Br2 119.7(5)
C59 C58 C57 121.2(9)
C59 C58 H58 119.4
C57 C58 H58 119.4
C58 C59 C54 120.7(7)
C58 C59 H59 119.6
C54 C59 H59 119.6
C39 C60 H60A 109.5
C39 C60 H60B 109.5
H60A C60 H60B 109.5
C39 C60 H60C 109.5
H60A C60 H60C 109.5
H60B C60 H60C 109.5
C62A C61A C66A 120.0
C62A C61A C40 119.0(5)
C66A C61A C40 120.8(5)
C61A C62A C63A 120.0
C61A C62A C67A 121.2(7)
C63A C62A C67A 118.7(7)
C64A C63A C62A 120.0
C64A C63A H63A 120.0
C62A C63A H63A 120.0
C63A C64A C65A 120.0
C63A C64A H64A 120.0
C65A C64A H64A 120.0
C66A C65A C64A 120.0
C66A C65A H65A 120.0
C64A C65A H65A 120.0
C65A C66A C61A 120.0
C65A C66A H66A 120.0
C61A C66A H66A 120.0
C62A C67A H67A 109.5
C62A C67A H67B 109.5
H67A C67A H67B 109.5
C62A C67A H67C 109.5
H67A C67A H67C 109.5
H67B C67A H67C 109.5
C66B C61B C62B 120.0
C66B C61B C40 124.3(10)
C62B C61B C40 115.7(10)
C61B C66B C65B 120.0
C61B C66B H66B 120.0
C65B C66B H66B 120.0
C64B C65B C66B 120.0
C64B C65B H65B 120.0
C66B C65B H65B 120.0
C65B C64B C63B 120.0
C65B C64B H64B 120.0
C63B C64B H64B 120.0
C64B C63B C62B 120.0
C64B C63B H63B 120.0
C62B C63B H63B 120.0
C63B C62B C61B 120.0
C63B C62B C67B 116.2(13)
C61B C62B C67B 123.8(13)
C62B C67B H67D 109.5
C62B C67B H67E 109.5
H67D C67B H67E 109.5
C62B C67B H67F 109.5
H67D C67B H67F 109.5
H67E C67B H67F 109.5
C69 C68 C73 122.0(7)
C69 C68 C43 120.3(7)
C73 C68 C43 117.5(6)
C68 C69 C74 122.3(8)
C68 C69 C70 120.1(8)
C74 C69 C70 117.6(7)
C71 C70 C69 116.0(9)
C71 C70 H70 122.0
C69 C70 H70 122.0
C70 C71 C72 124.9(9)
C70 C71 H71 117.6
C72 C71 H71 117.6
C73 C72 C71 119.8(8)
C73 C72 H72 120.1
C71 C72 H72 120.1
C72 C73 C68 117.1(7)
C72 C73 H73 121.5
C68 C73 H73 121.5
C69 C74 H74A 109.5
C69 C74 H74B 109.5
H74A C74 H74B 109.5
C69 C74 H74C 109.5
H74A C74 H74C 109.5
H74B C74 H74C 109.5

loop_
_geom_bond_atom_site_label_1
_geom_bond_atom_site_label_2
_geom_bond_distance
Br1 C20 1.886(8)
Br2 C57 1.881(8)
O1 C7 1.230(6)
O2 C10 1.214(7)
O3 C16 1.361(7)
O3 C15 1.448(7)
O4 C16 1.187(8)
O5 C44 1.209(6)
O6 C47 1.217(7)
O7 C53 1.346(7)
O7 C52 1.457(7)
O8 C53 1.211(10)
C1 C6 1.395(8)
C1 C2 1.423(8)
C1 C15 1.502(7)
C2 C3 1.401(7)
C2 C23 1.513(8)
C3 C4 1.377(8)
C3 C24 1.523(8)
C4 C5 1.425(8)
C4 C7 1.500(7)
C5 C6 1.406(7)
C5 C10 1.495(8)
C6 C31 1.498(8)
C7 C8 1.475(8)
C8 C11 1.396(7)
C8 C9 1.401(8)
C9 C14 1.395(8)
C9 C10 1.471(7)
C11 C12 1.382(8)
C11 H11 0.9500
C12 C13 1.380(9)
C12 H12 0.9500
C13 C14 1.376(9)
C13 H13 0.9500
C14 H14 0.9500
C15 H15A 0.9900
C15 H15B 0.9900
C16 C17 1.479(9)
C17 C22 1.339(10)
C17 C18 1.380(8)
C18 C19 1.394(10)
C18 H18 0.9500
C19 C20 1.349(11)
C19 H19 0.9500
C20 C21 1.346(11)
C21 C22 1.409(11)
C21 H21 0.9500
C22 H22 0.9500
C23 H23A 0.9800
C23 H23B 0.9800
C23 H23C 0.9800
C24 C25 1.380(8)
C24 C29 1.411(9)
C25 C26 1.463(10)
C25 C30 1.462(11)
C26 C27 1.325(11)
C26 H26 0.9500
C27 C28 1.340(11)
C27 H27 0.9500
C28 C29 1.394(10)
C28 H28 0.9500
C29 H29 0.9500
C30 H30A 0.9800
C30 H30B 0.9800
C30 H30C 0.9800
C31 C32 1.371(8)
C31 C36 1.428(9)
C32 C33 1.417(8)
C32 C37 1.490(9)
C33 C34 1.378(10)
C33 H33 0.9500
C34 C35 1.386(10)
C34 H34 0.9500
C35 C36 1.375(9)
C35 H35 0.9500
C36 H36 0.9500
C37 H37A 0.9800
C37 H37B 0.9800
C37 H37C 0.9800
C38 C39 1.387(8)
C38 C43 1.410(9)
C38 C52 1.505(8)
C39 C40 1.399(8)
C39 C60 1.507(9)
C40 C41 1.431(8)
C40 C61A 1.452(8)
C40 C61B 1.561(12)
C41 C42 1.380(8)
C41 C44 1.502(7)
C42 C43 1.388(7)
C42 C47 1.513(8)
C43 C68 1.519(9)
C44 C45 1.502(8)
C45 C46 1.389(8)
C45 C48 1.391(8)
C46 C51 1.395(8)
C46 C47 1.485(8)
C48 C49 1.388(9)
C48 H48 0.9500
C49 C50 1.377(9)
C49 H49 0.9500
C50 C51 1.392(9)
C50 H50 0.9500
C51 H51 0.9500
C52 H52A 0.9900
C52 H52B 0.9900
C53 C54 1.474(10)
C54 C59 1.395(11)
C54 C55 1.402(8)
C55 C56 1.369(11)
C55 H55 0.9500
C56 C57 1.390(12)
C56 H56 0.9500
C57 C58 1.369(9)
C58 C59 1.374(11)
C58 H58 0.9500
C59 H59 0.9500
C60 H60A 0.9800
C60 H60B 0.9800
C60 H60C 0.9800
C61A C62A 1.3900
C61A C66A 1.3900
C62A C63A 1.3900
C62A C67A 1.518(8)
C63A C64A 1.3900
C63A H63A 0.9500
C64A C65A 1.3900
C64A H64A 0.9500
C65A C66A 1.3900
C65A H65A 0.9500
C66A H66A 0.9500
C67A H67A 0.9800
C67A H67B 0.9800
C67A H67C 0.9800
C61B C66B 1.3900
C61B C62B 1.3900
C66B C65B 1.3900
C66B H66B 0.9500
C65B C64B 1.3900
C65B H65B 0.9500
C64B C63B 1.3900
C64B H64B 0.9500
C63B C62B 1.3900
C63B H63B 0.9500
C62B C67B 1.496(10)
C67B H67D 0.9800
C67B H67E 0.9800
C67B H67F 0.9800
C68 C69 1.339(10)
C68 C73 1.468(10)
C69 C74 1.419(10)
C69 C70 1.476(10)
C70 C71 1.344(11)
C70 H70 0.9500
C71 C72 1.410(12)
C71 H71 0.9500
C72 C73 1.366(9)
C72 H72 0.9500
C73 H73 0.9500
C74 H74A 0.9800
C74 H74B 0.9800
C74 H74C 0.9800

loop_
_geom_torsion_atom_site_label_1
_geom_torsion_atom_site_label_2
_geom_torsion_atom_site_label_3
_geom_torsion_atom_site_label_4
_geom_torsion
C6 C1 C2 C3 2.0(8)
C15 C1 C2 C3 -174.7(5)
C6 C1 C2 C23 179.1(5)
C15 C1 C2 C23 2.4(8)
C1 C2 C3 C4 2.8(8)
C23 C2 C3 C4 -174.3(5)
C1 C2 C3 C24 174.5(5)
C23 C2 C3 C24 -2.5(8)
C2 C3 C4 C5 -4.8(8)
C24 C3 C4 C5 -176.2(5)
C2 C3 C4 C7 176.1(5)
C24 C3 C4 C7 4.7(8)
C3 C4 C5 C6 2.1(8)
C7 C4 C5 C6 -178.8(5)
C3 C4 C5 C10 178.2(5)
C7 C4 C5 C10 -2.7(7)
C2 C1 C6 C5 -4.7(8)
C15 C1 C6 C5 172.0(5)
C2 C1 C6 C31 172.9(5)
C15 C1 C6 C31 -10.4(8)
C4 C5 C6 C1 2.6(8)
C10 C5 C6 C1 -173.4(5)
C4 C5 C6 C31 -175.0(5)
C10 C5 C6 C31 9.0(8)
C3 C4 C7 O1 27.6(8)
C5 C4 C7 O1 -151.5(5)
C3 C4 C7 C8 -149.4(5)
C5 C4 C7 C8 31.4(7)
O1 C7 C8 C11 -26.2(8)
C4 C7 C8 C11 150.9(5)
O1 C7 C8 C9 153.9(5)
C4 C7 C8 C9 -28.9(7)
C11 C8 C9 C14 -0.8(8)
C7 C8 C9 C14 179.0(5)
C11 C8 C9 C10 177.1(5)
C7 C8 C9 C10 -3.1(8)
C14 C9 C10 O2 27.3(9)
C8 C9 C10 O2 -150.6(6)
C14 C9 C10 C5 -150.4(6)
C8 C9 C10 C5 31.7(7)
C6 C5 C10 O2 -30.2(8)
C4 C5 C10 O2 153.8(5)
C6 C5 C10 C9 147.5(5)
C4 C5 C10 C9 -28.5(7)
C9 C8 C11 C12 3.7(9)
C7 C8 C11 C12 -176.2(6)
C8 C11 C12 C13 -2.9(10)
C11 C12 C13 C14 -0.7(11)
C12 C13 C14 C9 3.6(11)
C8 C9 C14 C13 -2.8(9)
C10 C9 C14 C13 179.4(6)
C16 O3 C15 C1 164.1(6)
C6 C1 C15 O3 100.6(6)
C2 C1 C15 O3 -82.5(7)
C15 O3 C16 O4 -1.7(10)
C15 O3 C16 C17 175.9(6)
O4 C16 C17 C22 179.0(9)
O3 C16 C17 C22 1.5(11)
O4 C16 C17 C18 2.3(12)
O3 C16 C17 C18 -175.2(6)
C22 C17 C18 C19 0.4(12)
C16 C17 C18 C19 177.1(7)
C17 C18 C19 C20 0.6(12)
C18 C19 C20 C21 1.1(17)
C18 C19 C20 Br1 178.9(6)
C19 C20 C21 C22 -4(2)
Br1 C20 C21 C22 178.6(11)
C18 C17 C22 C21 -2.8(17)
C16 C17 C22 C21 -179.5(12)
C20 C21 C22 C17 5(2)
C4 C3 C24 C25 -106.0(7)
C2 C3 C24 C25 82.5(7)
C4 C3 C24 C29 74.4(8)
C2 C3 C24 C29 -97.1(6)
C29 C24 C25 C26 -0.6(9)
C3 C24 C25 C26 179.8(5)
C29 C24 C25 C30 -179.4(7)
C3 C24 C25 C30 1.0(10)
C24 C25 C26 C27 0.6(9)
C30 C25 C26 C27 179.4(7)
C25 C26 C27 C28 1.1(11)
C26 C27 C28 C29 -2.6(12)
C27 C28 C29 C24 2.4(10)
C25 C24 C29 C28 -0.9(10)
C3 C24 C29 C28 178.7(6)
C1 C6 C31 C32 106.3(7)
C5 C6 C31 C32 -76.2(8)
C1 C6 C31 C36 -76.2(7)
C5 C6 C31 C36 101.3(7)
C36 C31 C32 C33 -1.5(9)
C6 C31 C32 C33 176.0(6)
C36 C31 C32 C37 179.1(6)
C6 C31 C32 C37 -3.4(10)
C31 C32 C33 C34 -2.2(9)
C37 C32 C33 C34 177.2(7)
C32 C33 C34 C35 5.6(10)
C33 C34 C35 C36 -5.2(9)
C34 C35 C36 C31 1.5(9)
C32 C31 C36 C35 1.8(9)
C6 C31 C36 C35 -175.8(5)
C43 C38 C39 C40 -3.4(9)
C52 C38 C39 C40 174.2(6)
C43 C38 C39 C60 179.1(6)
C52 C38 C39 C60 -3.3(9)
C38 C39 C40 C41 -0.9(9)
C60 C39 C40 C41 176.6(6)
C38 C39 C40 C61A 176.9(6)
C60 C39 C40 C61A -5.6(10)
C38 C39 C40 C61B -162.6(9)
C60 C39 C40 C61B 15.0(11)
C39 C40 C41 C42 3.5(8)
C61A C40 C41 C42 -174.3(6)
C61B C40 C41 C42 164.5(8)
C39 C40 C41 C44 -173.4(5)
C61A C40 C41 C44 8.7(8)
C61B C40 C41 C44 -12.5(10)
C40 C41 C42 C43 -2.0(8)
C44 C41 C42 C43 174.9(5)
C40 C41 C42 C47 -178.8(5)
C44 C41 C42 C47 -1.9(8)
C41 C42 C43 C38 -2.2(9)
C47 C42 C43 C38 174.6(5)
C41 C42 C43 C68 -171.8(6)
C47 C42 C43 C68 5.0(9)
C39 C38 C43 C42 4.9(9)
C52 C38 C43 C42 -172.8(6)
C39 C38 C43 C68 174.4(6)
C52 C38 C43 C68 -3.2(9)
C42 C41 C44 O5 156.5(6)
C40 C41 C44 O5 -26.6(9)
C42 C41 C44 C45 -26.8(8)
C40 C41 C44 C45 150.1(5)
O5 C44 C45 C46 -157.1(6)
C41 C44 C45 C46 26.2(8)
O5 C44 C45 C48 24.6(9)
C41 C44 C45 C48 -152.2(6)
C48 C45 C46 C51 -0.6(9)
C44 C45 C46 C51 -178.9(6)
C48 C45 C46 C47 -178.5(6)
C44 C45 C46 C47 3.2(8)
C45 C46 C47 O6 147.2(6)
C51 C46 C47 O6 -30.7(9)
C45 C46 C47 C42 -32.3(7)
C51 C46 C47 C42 149.8(6)
C43 C42 C47 O6 35.2(9)
C41 C42 C47 O6 -148.0(6)
C43 C42 C47 C46 -145.4(5)
C41 C42 C47 C46 31.5(7)
C46 C45 C48 C49 -2.0(9)
C44 C45 C48 C49 176.3(6)
C45 C48 C49 C50 2.4(10)
C48 C49 C50 C51 -0.3(11)
C49 C50 C51 C46 -2.2(10)
C45 C46 C51 C50 2.6(9)
C47 C46 C51 C50 -179.4(6)
C53 O7 C52 C38 -161.1(6)
C39 C38 C52 O7 77.9(7)
C43 C38 C52 O7 -104.5(6)
C52 O7 C53 O8 7.4(10)
C52 O7 C53 C54 -174.5(6)
O8 C53 C54 C59 176.9(8)
O7 C53 C54 C59 -1.1(11)
O8 C53 C54 C55 -7.6(12)
O7 C53 C54 C55 174.4(6)
C59 C54 C55 C56 -4.3(12)
C53 C54 C55 C56 180.0(7)
C54 C55 C56 C57 1.9(12)
C55 C56 C57 C58 1.2(14)
C55 C56 C57 Br2 178.3(6)
C56 C57 C58 C59 -1.8(16)
Br2 C57 C58 C59 -178.8(8)
C57 C58 C59 C54 -0.8(17)
C55 C54 C59 C58 3.8(13)
C53 C54 C59 C58 179.3(9)
C39 C40 C61A C62A 97.0(8)
C41 C40 C61A C62A -85.2(8)
C61B C40 C61A C62A 16(4)
C39 C40 C61A C66A -76.8(9)
C41 C40 C61A C66A 101.0(7)
C61B C40 C61A C66A -158(4)
C66A C61A C62A C63A 0.0
C40 C61A C62A C63A -173.8(9)
C66A C61A C62A C67A -175.9(9)
C40 C61A C62A C67A 10.2(9)
C61A C62A C63A C64A 0.0
C67A C62A C63A C64A 176.0(9)
C62A C63A C64A C65A 0.0
C63A C64A C65A C66A 0.0
C64A C65A C66A C61A 0.0
C62A C61A C66A C65A 0.0
C40 C61A C66A C65A 173.7(9)
C39 C40 C61B C66B 91.9(13)
C41 C40 C61B C66B -69.1(15)
C61A C40 C61B C66B -159(5)
C39 C40 C61B C62B -89.2(12)
C41 C40 C61B C62B 109.8(11)
C61A C40 C61B C62B 20(3)
C62B C61B C66B C65B 0.0
C40 C61B C66B C65B 178.9(19)
C61B C66B C65B C64B 0.0
C66B C65B C64B C63B 0.0
C65B C64B C63B C62B 0.0
C64B C63B C62B C61B 0.0
C64B C63B C62B C67B 177.0(19)
C66B C61B C62B C63B 0.0
C40 C61B C62B C63B -178.9(18)
C66B C61B C62B C67B -177(2)
C40 C61B C62B C67B 4(2)
C42 C43 C68 C69 -101.3(7)
C38 C43 C68 C69 89.4(8)
C42 C43 C68 C73 74.9(8)
C38 C43 C68 C73 -94.4(7)
C73 C68 C69 C74 179.3(6)
C43 C68 C69 C74 -4.6(10)
C73 C68 C69 C70 0.4(10)
C43 C68 C69 C70 176.4(5)
C68 C69 C70 C71 -0.5(10)
C74 C69 C70 C71 -179.5(7)
C69 C70 C71 C72 0.2(11)
C70 C71 C72 C73 0.2(12)
C71 C72 C73 C68 -0.3(10)
C69 C68 C73 C72 0.0(10)
C43 C68 C73 C72 -176.1(6)
